data_1540017
loop_
_publ_author_name
'von Seyerl, J.'
'Schmid, H.G.'
'Sigwarth, B.'
'Mohr, G.'
'Huttner, G.'
'Frank, A.'
'Marsili, M.'

_publ_section_title
;
 Arseniden-Komplexe: Synthesen, Substitutionsreaktionen, Spektren und
 Strukturen von X As ((C O)5 Cr)2 und X As (eta5 - C5 H5 (C O)2 Mn)2 (X =
 Aryl, Halogen, RE mit E = O, S, Se
;
_journal_name_full 'Chemische Berichte'
_journal_page_first 1392
_journal_page_last 1406
_journal_volume 114
_journal_year 1981
_chemical_formula_sum 'C10 As Cl Cr2 O10'
_chemical_name_systematic '(Cr (C O)5)2 As Cl'
_space_group_IT_number 14
_symmetry_space_group_name_Hall '-P 2ybc'
_symmetry_space_group_name_H-M 'P 1 21/c 1'
_cell_angle_alpha 90
_cell_angle_beta 107.85
_cell_angle_gamma 90
_cell_formula_units_Z 4
_cell_length_a 6.991
_cell_length_b 11.43
_cell_length_c 21.361
_cell_volume 1624.730
_citation_journal_id_ASTM CHBEAM
_cod_data_source_file vonSeyerl_CHBEAM_1981_1303.cif
_cod_data_source_block C10As1Cl1Cr2O10
_cod_original_cell_volume 1624.73
_cod_original_formula_sum 'C10 As1 Cl1 Cr2 O10'
_cod_database_code 1540017

loop_
_symmetry_equiv_pos_as_xyz
x,y,z
-x,y+1/2,-z+1/2
-x,-y,-z
x,-y-1/2,z-1/2

loop_
_atom_site_label
_atom_site_type_symbol
_atom_site_fract_x
_atom_site_fract_y
_atom_site_fract_z
_atom_site_occupancy
_atom_site_U_iso_or_equiv
O6 O-2 1.067 0.234 0.6125 1 0.0
C3 C+2 0.618 0.0733 0.3054 1 0.0
Cr2 Cr+2 0.7426 0.2553 0.4797 1 0.0
O9 O-2 0.727 -0.009 0.472 1 0.0
C7 C+2 0.546 0.2576 0.5248 1 0.0
C9 C+2 0.728 0.092 0.474 1 0.0
O4 O-2 -0.037 0.2697 0.2533 1 0.0
O5 O-2 0.19 -0.0214 0.171 1 0.0
O3 O-2 0.776 0.0298 0.3189 1 0.0
O2 O-2 0.247 -0.0291 0.3754 1 0.0
O8 O-2 0.773 0.5203 0.4886 1 0.0
O10 O-2 1.068 0.2409 0.4137 1 0.0
Cl1 Cl-1 0.3594 0.4407 0.3577 1 0.0
C6 C+2 0.943 0.2435 0.5618 1 0.0
As1 As-3 0.5003 0.26397 0.37685 1 0.0
C1 C+2 0.451 0.2488 0.2306 1 0.0
Cr1 Cr+2 0.3672 0.1445 0.28613 1 0.0
C8 C+2 0.76 0.4187 0.4847 1 0.0
O7 O-2 0.433 0.2585 0.554 1 0.0
C5 C+2 0.259 0.0425 0.215 1 0.0
C10 C+2 0.944 0.2489 0.4391 1 0.0
C2 C+2 0.288 0.0391 0.3414 1 0.0
O1 O-2 0.505 0.312 0.1983 1 0.0
C4 C+2 0.118 0.2225 0.2663 1 0.0
